data_7709604
loop_
_publ_author_name
'Srivastava, Ankit Kumar'
'Mondal, Arpan'
'Konar, Sanjit'
'Pal, Samudranil'

_publ_section_title
;
 A tetraCo(II/III) complex with an open cubane Co4O4 core and
 square-pyramidal Co(II) and octahedral Co(III) centres: bifunctional
 electrocatalytic activity towards water splitting at neutral pH
;
_journal_name_full 'Dalton Transactions'
_journal_paper_doi 10.1039/D1DT04086C
_journal_year 2022
_chemical_formula_sum 'C57 H54.5 Co4 N9.5 O16'
_chemical_formula_weight 1364.32
_space_group_IT_number 14
_space_group_name_Hall '-P 2yn'
_space_group_name_H-M_alt 'P 1 21/n 1'
_symmetry_cell_setting monoclinic
_symmetry_space_group_name_H-M 'P 1 21/n 1'
_atom_sites_solution_hydrogens geom
_atom_sites_solution_primary direct
_atom_sites_solution_secondary difmap
_audit_creation_method SHELXL-97
_audit_update_record
;
2020-10-02 deposited with the CCDC.	2022-02-24 downloaded from the CCDC.
;
_cell_angle_alpha 90.00
_cell_angle_beta 101.349(2)
_cell_angle_gamma 90.00
_cell_formula_units_Z 4
_cell_length_a 14.5982(6)
_cell_length_b 23.6769(10)
_cell_length_c 17.7661(8)
_cell_measurement_reflns_used 9616
_cell_measurement_temperature 298(2)
_cell_measurement_theta_max 26.48
_cell_measurement_theta_min 2.58
_cell_volume 6020.6(4)
_computing_cell_refinement 'Bruker SAINT'
_computing_data_reduction 'Bruker SAINT'
_computing_molecular_graphics 'MERCURY (Macrae et al, 2008)'
_computing_publication_material 'WinGX publication routines (Farrugia, 1999)'
_computing_structure_refinement 'SHELXL-97 (Sheldrick, 2008)'
_computing_structure_solution 'SHELXS-97 (Sheldrick, 2008)'
_diffrn_ambient_temperature 298(2)
_diffrn_measured_fraction_theta_full 0.993
_diffrn_measured_fraction_theta_max 0.993
_diffrn_measurement_device_type 'Bruker APEX-II D8 QUEST CMOS'
_diffrn_measurement_method '\f and \w scans'
_diffrn_radiation_monochromator graphite
_diffrn_radiation_source 'fine-focus sealed tube'
_diffrn_radiation_type MoK\a
_diffrn_radiation_wavelength 0.71073
_diffrn_reflns_av_R_equivalents 0.0479
_diffrn_reflns_av_sigmaI/netI 0.0269
_diffrn_reflns_limit_h_max 17
_diffrn_reflns_limit_h_min -17
_diffrn_reflns_limit_k_max 28
_diffrn_reflns_limit_k_min -28
_diffrn_reflns_limit_l_max 21
_diffrn_reflns_limit_l_min -21
_diffrn_reflns_number 95043
_diffrn_reflns_theta_full 25.00
_diffrn_reflns_theta_max 25.00
_diffrn_reflns_theta_min 2.23
_exptl_absorpt_coefficient_mu 1.158
_exptl_absorpt_correction_T_max 0.8099
_exptl_absorpt_correction_T_min 0.7847
_exptl_absorpt_correction_type empirical
_exptl_absorpt_process_details 'SADABS (Sheldrick 1997)'
_exptl_crystal_colour 'Dark brown'
_exptl_crystal_density_diffrn 1.505
_exptl_crystal_density_meas ?
_exptl_crystal_density_method 'not measured'
_exptl_crystal_description Block
_exptl_crystal_F_000 2796
_exptl_crystal_size_max 0.22
_exptl_crystal_size_mid 0.20
_exptl_crystal_size_min 0.19
_refine_diff_density_max 0.912
_refine_diff_density_min -0.416
_refine_diff_density_rms 0.075
_refine_ls_extinction_method none
_refine_ls_goodness_of_fit_ref 1.050
_refine_ls_hydrogen_treatment mixed
_refine_ls_matrix_type full
_refine_ls_number_parameters 788
_refine_ls_number_reflns 10532
_refine_ls_number_restraints 6
_refine_ls_restrained_S_all 1.051
_refine_ls_R_factor_all 0.0659
_refine_ls_R_factor_gt 0.0540
_refine_ls_shift/su_max 0.000
_refine_ls_shift/su_mean 0.000
_refine_ls_structure_factor_coef Fsqd
_refine_ls_weighting_details 'calc w=1/[\s^2^(Fo^2^)+(0.0712P)^2^+12.0654P] where P=(Fo^2^+2Fc^2^)/3'
_refine_ls_weighting_scheme calc
_refine_ls_wR_factor_gt 0.1431
_refine_ls_wR_factor_ref 0.1542
_reflns_number_gt 8885
_reflns_number_total 10532
_reflns_threshold_expression >2\s(I)
_cod_data_source_file d1dt04086c2.cif
_cod_data_source_block 1-MeCN-solvate
_cod_depositor_comments
;
The following automatic conversions were performed:

data item '_symmetry_cell_setting' value 'Monoclinic' was changed to
'monoclinic' in accordance with the
/home/data/users/saulius/crontab/automatic-downloads/rss-feeds/RSC/lib/dictionaries/cif_core.dic
dictionary named 'cif_core.dic' version 2.4.2 last updated on
2011-04-26.

data item '_exptl_crystal_density_meas' value 'not measured' was
changed to '?' -- the value is perceived as not measured.

Automatic conversion script
Id: cif_fix_values 7556 2019-12-06 15:28:31Z antanas 
;
_cod_original_sg_symbol_H-M P21/n
_cod_original_formula_sum 'C57 H54.50 Co4 N9.50 O16'
_cod_database_code 7709604

loop_
_symmetry_equiv_pos_as_xyz
'x, y, z'
'-x+1/2, y+1/2, -z+1/2'
'-x, -y, -z'
'x-1/2, -y-1/2, z-1/2'

loop_
_atom_site_label
_atom_site_type_symbol
_atom_site_fract_x
_atom_site_fract_y
_atom_site_fract_z
_atom_site_U_iso_or_equiv
_atom_site_adp_type
_atom_site_occupancy
_atom_site_symmetry_multiplicity
_atom_site_calc_flag
_atom_site_refinement_flags
_atom_site_disorder_assembly
_atom_site_disorder_group
Co1 Co 0.23717(3) 0.17535(2) 0.43679(3) 0.04187(15) Uani 1 1 d . . .
Co2 Co 0.30073(4) 0.28194(2) 0.38153(3) 0.04658(16) Uani 1 1 d . . .
Co3 Co 0.44026(3) 0.19399(2) 0.49691(3) 0.04193(15) Uani 1 1 d . . .
Co4 Co 0.32277(4) 0.25250(2) 0.58890(3) 0.04741(16) Uani 1 1 d . . .
O1 O 0.25694(19) 0.09757(11) 0.42667(16) 0.0486(6) Uani 1 1 d . . .
O2 O 0.21610(17) 0.25376(11) 0.45464(17) 0.0455(6) Uani 1 1 d . . .
O3 O 0.3907(2) 0.32938(12) 0.34116(19) 0.0577(7) Uani 1 1 d . . .
O4 O 0.1607(2) 0.17366(13) 0.33733(18) 0.0566(7) Uani 1 1 d . . .
O5 O 0.2116(2) 0.25147(14) 0.28636(19) 0.0661(8) Uani 1 1 d . . .
O6 O 0.4696(2) 0.12078(12) 0.46739(18) 0.0553(7) Uani 1 1 d . . .
O7 O 0.41178(17) 0.27203(11) 0.51475(16) 0.0437(6) Uani 1 1 d . . .
O8 O 0.2159(2) 0.25716(12) 0.64233(18) 0.0558(7) Uani 1 1 d . . .
O9 O 0.5153(2) 0.18002(15) 0.5962(2) 0.0643(8) Uani 1 1 d . . .
O10 O 0.4269(2) 0.22082(15) 0.67166(18) 0.0666(8) Uani 1 1 d . . .
O11 O 0.34969(17) 0.20107(10) 0.40164(15) 0.0413(6) Uani 1 1 d . . .
H11A H 0.3647 0.1810 0.3573 0.050 Uiso 1 1 calc R . .
O12 O 0.32294(18) 0.17657(10) 0.53264(15) 0.0431(6) Uani 1 1 d . . .
H12A H 0.3241 0.1427 0.5645 0.052 Uiso 1 1 calc R . .
O13 O 0.1719(4) -0.16587(17) 0.4217(4) 0.1153(18) Uani 1 1 d . . .
O14 O 0.6014(4) 0.5291(2) 0.2154(4) 0.144(2) Uani 1 1 d . . .
O15 O 0.6670(3) -0.09123(14) 0.3616(2) 0.0843(11) Uani 1 1 d . . .
O16 O -0.1301(2) 0.35349(16) 0.7702(2) 0.0742(10) Uani 1 1 d . . .
N1 N 0.1279(3) 0.09366(16) 0.4824(3) 0.0679(11) Uani 1 1 d . . .
N2 N 0.1368(2) 0.15207(15) 0.4778(2) 0.0551(9) Uani 1 1 d . . .
N3 N 0.2470(2) 0.35956(14) 0.3916(2) 0.0495(8) Uani 1 1 d . . .
N4 N 0.2935(3) 0.40275(15) 0.3617(2) 0.0560(9) Uani 1 1 d . . .
N5 N 0.5891(2) 0.16802(14) 0.4277(2) 0.0535(8) Uani 1 1 d . . .
N6 N 0.5468(2) 0.21368(13) 0.4574(2) 0.0453(7) Uani 1 1 d . . .
N7 N 0.3186(2) 0.33644(14) 0.60758(19) 0.0480(8) Uani 1 1 d . . .
N8 N 0.2454(2) 0.35340(15) 0.6426(2) 0.0532(8) Uani 1 1 d . . .
C1 C 0.2546(3) -0.02097(19) 0.4122(3) 0.0604(11) Uani 1 1 d . . .
H1 H 0.3015 -0.0008 0.3954 0.072 Uiso 1 1 calc R . .
C2 C 0.2518(4) -0.0789(2) 0.4029(3) 0.0674(12) Uani 1 1 d . . .
H2 H 0.2961 -0.0972 0.3806 0.081 Uiso 1 1 calc R . .
C3 C 0.1835(4) -0.1087(2) 0.4267(4) 0.0866(18) Uani 1 1 d . . .
C4 C 0.1206(6) -0.0807(3) 0.4618(6) 0.141(4) Uani 1 1 d . . .
H4 H 0.0754 -0.1012 0.4803 0.169 Uiso 1 1 calc R . .
C5 C 0.1233(5) -0.0228(3) 0.4700(5) 0.118(3) Uani 1 1 d . . .
H5 H 0.0792 -0.0044 0.4924 0.142 Uiso 1 1 calc R . .
C6 C 0.1920(3) 0.00778(19) 0.4446(3) 0.0604(11) Uani 1 1 d . . .
C7 C 0.1931(3) 0.06946(18) 0.4519(3) 0.0543(10) Uani 1 1 d . . .
C8 C 0.0754(3) 0.1835(2) 0.4997(3) 0.0603(11) Uani 1 1 d . . .
H8 H 0.0321 0.1656 0.5236 0.072 Uiso 1 1 calc R . .
C9 C 0.0671(3) 0.24349(19) 0.4908(3) 0.0524(10) Uani 1 1 d . . .
C10 C 0.1346(3) 0.27662(18) 0.4639(2) 0.0482(9) Uani 1 1 d . . .
C11 C 0.1169(3) 0.33455(18) 0.4514(2) 0.0500(9) Uani 1 1 d . . .
C12 C 0.0359(3) 0.3575(2) 0.4712(3) 0.0613(11) Uani 1 1 d . . .
H12 H 0.0249 0.3960 0.4638 0.074 Uiso 1 1 calc R . .
C13 C -0.0279(3) 0.3260(2) 0.5010(3) 0.0623(12) Uani 1 1 d . . .
C14 C -0.0111(3) 0.2686(2) 0.5089(3) 0.0607(11) Uani 1 1 d . . .
H14 H -0.0541 0.2460 0.5271 0.073 Uiso 1 1 calc R . .
C15 C 0.1760(3) 0.37373(19) 0.4203(3) 0.0548(10) Uani 1 1 d . . .
H15 H 0.1615 0.4119 0.4212 0.066 Uiso 1 1 calc R . .
C16 C 0.3656(3) 0.38186(17) 0.3375(2) 0.0484(9) Uani 1 1 d . . .
C17 C 0.4250(3) 0.42211(19) 0.3046(3) 0.0578(11) Uani 1 1 d . . .
C18 C 0.3970(4) 0.4761(2) 0.2826(3) 0.0676(13) Uani 1 1 d . . .
H18 H 0.3384 0.4883 0.2890 0.081 Uiso 1 1 calc R . .
C19 C 0.4530(4) 0.5128(2) 0.2515(3) 0.0761(15) Uani 1 1 d . . .
H19 H 0.4313 0.5487 0.2358 0.091 Uiso 1 1 calc R . .
C20 C 0.5390(5) 0.4965(3) 0.2440(4) 0.094(2) Uani 1 1 d . . .
C21 C 0.5713(5) 0.4438(3) 0.2714(6) 0.132(3) Uani 1 1 d . . .
H21 H 0.6327 0.4336 0.2711 0.158 Uiso 1 1 calc R . .
C22 C 0.5133(5) 0.4065(3) 0.2991(4) 0.100(2) Uani 1 1 d . . .
H22 H 0.5346 0.3704 0.3142 0.121 Uiso 1 1 calc R . .
C23 C 0.2288(5) -0.1963(3) 0.3793(5) 0.109(2) Uani 1 1 d . . .
H23A H 0.2082 -0.2348 0.3736 0.163 Uiso 1 1 calc R . .
H23B H 0.2927 -0.1951 0.4061 0.163 Uiso 1 1 calc R . .
H23C H 0.2240 -0.1794 0.3295 0.163 Uiso 1 1 calc R . .
C24 C -0.1125(4) 0.3534(3) 0.5234(4) 0.0878(18) Uani 1 1 d . . .
H24A H -0.0931 0.3860 0.5546 0.132 Uiso 1 1 calc R . .
H24B H -0.1422 0.3269 0.5518 0.132 Uiso 1 1 calc R . .
H24C H -0.1558 0.3647 0.4779 0.132 Uiso 1 1 calc R . .
C25 C 0.5760(6) 0.5834(3) 0.1892(5) 0.119(3) Uani 1 1 d . . .
H25A H 0.6281 0.6014 0.1735 0.178 Uiso 1 1 calc R . .
H25B H 0.5578 0.6049 0.2296 0.178 Uiso 1 1 calc R . .
H25C H 0.5246 0.5813 0.1462 0.178 Uiso 1 1 calc R . .
C26 C 0.1665(3) 0.2064(2) 0.2817(3) 0.0576(11) Uani 1 1 d . . .
C27 C 0.1129(5) 0.1886(3) 0.2048(3) 0.0907(19) Uani 1 1 d . . .
H27A H 0.1259 0.1496 0.1962 0.136 Uiso 1 1 calc R . .
H27B H 0.1313 0.2114 0.1657 0.136 Uiso 1 1 calc R . .
H27C H 0.0473 0.1933 0.2033 0.136 Uiso 1 1 calc R . .
C28 C 0.5248(4) 0.01907(19) 0.4172(3) 0.0641(12) Uani 1 1 d . . .
H28 H 0.4681 0.0218 0.4333 0.077 Uiso 1 1 calc R . .
C29 C 0.5566(4) -0.0328(2) 0.3991(3) 0.0713(14) Uani 1 1 d . . .
H29 H 0.5220 -0.0651 0.4037 0.086 Uiso 1 1 calc R . .
C30 C 0.6392(4) -0.03686(19) 0.3745(3) 0.0705(14) Uani 1 1 d . . .
C31 C 0.6905(4) 0.0106(2) 0.3648(3) 0.0735(14) Uani 1 1 d . . .
H31 H 0.7450 0.0078 0.3453 0.088 Uiso 1 1 calc R . .
C32 C 0.6584(4) 0.06284(19) 0.3848(3) 0.0664(13) Uani 1 1 d . . .
H32 H 0.6929 0.0952 0.3801 0.080 Uiso 1 1 calc R . .
C33 C 0.5766(3) 0.06714(18) 0.4114(3) 0.0569(10) Uani 1 1 d . . .
C34 C 0.5434(3) 0.12173(18) 0.4373(3) 0.0509(9) Uani 1 1 d . . .
C35 C 0.5840(3) 0.26244(18) 0.4562(3) 0.0539(10) Uani 1 1 d . . .
H35 H 0.6346 0.2657 0.4317 0.065 Uiso 1 1 calc R . .
C36 C 0.5535(3) 0.31283(17) 0.4900(2) 0.0466(9) Uani 1 1 d . . .
C37 C 0.4716(3) 0.31579(16) 0.5205(2) 0.0423(8) Uani 1 1 d . . .
C38 C 0.4510(3) 0.36713(16) 0.5547(2) 0.0439(8) Uani 1 1 d . . .
C39 C 0.5110(3) 0.41313(18) 0.5543(3) 0.0542(10) Uani 1 1 d . . .
H39 H 0.4969 0.4468 0.5763 0.065 Uiso 1 1 calc R . .
C40 C 0.5901(3) 0.41107(18) 0.5229(3) 0.0586(11) Uani 1 1 d . . .
C41 C 0.6098(3) 0.36052(18) 0.4915(3) 0.0562(11) Uani 1 1 d . . .
H41 H 0.6631 0.3580 0.4703 0.067 Uiso 1 1 calc R . .
C42 C 0.3718(3) 0.37595(17) 0.5911(2) 0.0489(9) Uani 1 1 d . . .
H42 H 0.3584 0.4128 0.6034 0.059 Uiso 1 1 calc R . .
C43 C 0.1971(3) 0.30869(18) 0.6568(2) 0.0508(9) Uani 1 1 d . . .
C44 C 0.1140(3) 0.32081(18) 0.6904(2) 0.0531(10) Uani 1 1 d . . .
C45 C 0.0851(4) 0.3751(2) 0.6971(3) 0.0701(13) Uani 1 1 d . . .
H45 H 0.1209 0.4045 0.6836 0.084 Uiso 1 1 calc R . .
C46 C 0.0044(4) 0.3879(2) 0.7234(3) 0.0724(14) Uani 1 1 d . . .
H46 H -0.0140 0.4252 0.7269 0.087 Uiso 1 1 calc R . .
C47 C -0.0479(3) 0.3449(2) 0.7440(3) 0.0607(11) Uani 1 1 d . . .
C48 C -0.0194(4) 0.2892(2) 0.7395(3) 0.0630(12) Uani 1 1 d . . .
H48 H -0.0541 0.2599 0.7547 0.076 Uiso 1 1 calc R . .
C49 C 0.0604(3) 0.2777(2) 0.7124(3) 0.0583(11) Uani 1 1 d . . .
H49 H 0.0790 0.2404 0.7088 0.070 Uiso 1 1 calc R . .
C50 C -0.1695(4) 0.4081(3) 0.7621(4) 0.0877(18) Uani 1 1 d . . .
H50A H -0.2268 0.4083 0.7809 0.131 Uiso 1 1 calc R . .
H50B H -0.1818 0.4187 0.7089 0.131 Uiso 1 1 calc R . .
H50C H -0.1265 0.4346 0.7910 0.131 Uiso 1 1 calc R . .
C51 C 0.6524(4) 0.4622(2) 0.5221(4) 0.0862(18) Uani 1 1 d . . .
H51A H 0.6312 0.4924 0.5504 0.129 Uiso 1 1 calc R . .
H51B H 0.6500 0.4740 0.4700 0.129 Uiso 1 1 calc R . .
H51C H 0.7156 0.4526 0.5452 0.129 Uiso 1 1 calc R . .
C52 C 0.7465(6) -0.0986(3) 0.3285(4) 0.114(3) Uani 1 1 d . . .
H52A H 0.7550 -0.1381 0.3196 0.171 Uiso 1 1 calc R . .
H52B H 0.8006 -0.0843 0.3628 0.171 Uiso 1 1 calc R . .
H52C H 0.7380 -0.0786 0.2807 0.171 Uiso 1 1 calc R . .
C53 C 0.4910(3) 0.1889(2) 0.6601(3) 0.0645(12) Uani 1 1 d . . .
C54 C 0.5468(5) 0.1578(3) 0.7291(4) 0.098(2) Uani 1 1 d . . .
H54A H 0.6085 0.1501 0.7205 0.147 Uiso 1 1 calc R . .
H54B H 0.5162 0.1228 0.7362 0.147 Uiso 1 1 calc R . .
H54C H 0.5509 0.1807 0.7742 0.147 Uiso 1 1 calc R . .
N9 N 0.7480(11) 0.3260(6) 0.3406(8) 0.212(6) Uani 1 1 d D . .
C55 C 0.7903(10) 0.2837(5) 0.3379(7) 0.181(7) Uani 1 1 d D . .
C56 C 0.8308(12) 0.2282(6) 0.3362(8) 0.275(12) Uani 1 1 d D . .
H56A H 0.8138 0.2053 0.3758 0.413 Uiso 1 1 calc R . .
H56B H 0.8976 0.2314 0.3444 0.413 Uiso 1 1 calc R . .
H56C H 0.8079 0.2111 0.2871 0.413 Uiso 1 1 calc R . .
N10 N 0.1803(12) 0.5028(8) 0.6067(11) 0.166(6) Uiso 0.50 1 d PD . .
C57 C 0.1073(14) 0.5148(11) 0.6220(14) 0.179(9) Uiso 0.50 1 d PD . .
C58 C 0.0105(13) 0.5155(10) 0.6290(14) 0.181(9) Uiso 0.50 1 d PD . .
H58A H -0.0260 0.4944 0.5875 0.271 Uiso 0.50 1 calc PR . .
H58B H -0.0114 0.5538 0.6271 0.271 Uiso 0.50 1 calc PR . .
H58C H 0.0046 0.4987 0.6770 0.271 Uiso 0.50 1 calc PR . .

loop_
_atom_site_aniso_label
_atom_site_aniso_U_11
_atom_site_aniso_U_22
_atom_site_aniso_U_33
_atom_site_aniso_U_23
_atom_site_aniso_U_13
_atom_site_aniso_U_12
Co1 0.0372(3) 0.0405(3) 0.0501(3) -0.0020(2) 0.0140(2) -0.0035(2)
Co2 0.0420(3) 0.0405(3) 0.0591(3) -0.0010(2) 0.0146(2) -0.0010(2)
Co3 0.0345(3) 0.0407(3) 0.0523(3) 0.0003(2) 0.0127(2) 0.0011(2)
Co4 0.0465(3) 0.0433(3) 0.0564(3) -0.0029(2) 0.0198(2) -0.0004(2)
O1 0.0504(15) 0.0400(14) 0.0598(16) -0.0034(12) 0.0217(13) -0.0068(12)
O2 0.0347(13) 0.0397(14) 0.0648(17) -0.0035(12) 0.0166(12) 0.0009(10)
O3 0.0534(17) 0.0458(16) 0.079(2) 0.0074(14) 0.0251(15) 0.0024(13)
O4 0.0502(16) 0.0585(18) 0.0585(18) -0.0035(14) 0.0040(14) -0.0110(13)
O5 0.071(2) 0.0594(19) 0.0606(19) 0.0071(15) -0.0034(16) -0.0076(16)
O6 0.0514(16) 0.0425(15) 0.075(2) 0.0046(14) 0.0208(14) -0.0026(12)
O7 0.0372(13) 0.0384(13) 0.0586(16) -0.0032(11) 0.0171(12) -0.0049(11)
O8 0.0594(17) 0.0494(17) 0.0659(18) -0.0035(13) 0.0300(15) -0.0019(13)
O9 0.0484(17) 0.076(2) 0.065(2) -0.0001(16) 0.0023(15) 0.0091(15)
O10 0.065(2) 0.079(2) 0.0539(18) -0.0022(16) 0.0064(15) 0.0020(17)
O11 0.0387(13) 0.0402(13) 0.0485(14) 0.0012(11) 0.0168(11) 0.0007(10)
O12 0.0461(14) 0.0379(13) 0.0482(14) 0.0019(11) 0.0163(12) 0.0004(11)
O13 0.125(4) 0.050(2) 0.187(5) -0.018(3) 0.067(4) -0.028(2)
O14 0.121(4) 0.095(3) 0.242(7) 0.060(4) 0.099(5) -0.006(3)
O15 0.124(3) 0.0478(18) 0.094(3) 0.0057(17) 0.054(2) 0.0168(19)
O16 0.074(2) 0.077(2) 0.085(2) 0.0122(18) 0.0463(19) 0.0112(18)
N1 0.060(2) 0.049(2) 0.104(3) -0.004(2) 0.041(2) -0.0139(17)
N2 0.0473(19) 0.049(2) 0.075(2) -0.0050(17) 0.0257(17) -0.0066(15)
N3 0.0484(19) 0.0449(18) 0.056(2) 0.0008(15) 0.0120(15) -0.0010(15)
N4 0.059(2) 0.0434(19) 0.068(2) 0.0046(16) 0.0186(18) 0.0002(16)
N5 0.0478(19) 0.0455(19) 0.073(2) 0.0003(16) 0.0259(17) 0.0040(15)
N6 0.0384(16) 0.0415(17) 0.058(2) 0.0017(14) 0.0149(14) 0.0019(13)
N7 0.0437(18) 0.0491(19) 0.0529(19) -0.0048(15) 0.0134(15) -0.0002(15)
N8 0.0505(19) 0.053(2) 0.060(2) -0.0115(16) 0.0220(16) -0.0003(16)
C1 0.061(3) 0.052(2) 0.073(3) -0.001(2) 0.024(2) -0.011(2)
C2 0.075(3) 0.051(3) 0.080(3) -0.007(2) 0.025(3) -0.011(2)
C3 0.089(4) 0.046(3) 0.132(5) -0.012(3) 0.039(4) -0.019(3)
C4 0.126(6) 0.061(4) 0.272(11) -0.019(5) 0.129(7) -0.040(4)
C5 0.103(5) 0.058(3) 0.223(9) -0.020(4) 0.106(6) -0.026(3)
C6 0.059(3) 0.048(2) 0.080(3) -0.002(2) 0.028(2) -0.013(2)
C7 0.052(2) 0.047(2) 0.069(3) -0.0028(19) 0.023(2) -0.0095(18)
C8 0.049(2) 0.061(3) 0.078(3) -0.005(2) 0.030(2) -0.009(2)
C9 0.037(2) 0.059(3) 0.063(3) -0.006(2) 0.0144(18) -0.0022(18)
C10 0.0366(19) 0.056(2) 0.052(2) -0.0057(18) 0.0099(17) 0.0023(17)
C11 0.041(2) 0.054(2) 0.055(2) -0.0049(18) 0.0090(17) 0.0045(17)
C12 0.050(2) 0.061(3) 0.074(3) 0.000(2) 0.016(2) 0.017(2)
C13 0.043(2) 0.080(3) 0.066(3) -0.008(2) 0.015(2) 0.011(2)
C14 0.041(2) 0.075(3) 0.069(3) -0.009(2) 0.018(2) 0.000(2)
C15 0.054(2) 0.049(2) 0.063(3) 0.0007(19) 0.016(2) 0.0124(19)
C16 0.046(2) 0.043(2) 0.053(2) 0.0032(17) 0.0039(18) -0.0030(17)
C17 0.056(2) 0.053(2) 0.067(3) 0.009(2) 0.018(2) -0.001(2)
C18 0.073(3) 0.047(2) 0.088(3) 0.005(2) 0.030(3) 0.000(2)
C19 0.094(4) 0.049(3) 0.092(4) 0.013(3) 0.034(3) -0.001(3)
C20 0.091(4) 0.074(4) 0.130(5) 0.031(4) 0.051(4) -0.006(3)
C21 0.087(5) 0.106(5) 0.224(10) 0.062(6) 0.086(6) 0.020(4)
C22 0.089(4) 0.077(4) 0.151(6) 0.041(4) 0.061(4) 0.015(3)
C23 0.101(5) 0.054(3) 0.171(7) -0.023(4) 0.026(5) -0.008(3)
C24 0.058(3) 0.106(5) 0.107(5) -0.008(4) 0.035(3) 0.022(3)
C25 0.132(6) 0.090(5) 0.150(7) 0.029(5) 0.068(5) -0.021(4)
C26 0.052(2) 0.058(3) 0.057(3) -0.002(2) -0.001(2) 0.000(2)
C27 0.103(5) 0.085(4) 0.070(3) 0.002(3) -0.017(3) -0.016(3)
C28 0.068(3) 0.048(2) 0.079(3) 0.007(2) 0.023(2) 0.000(2)
C29 0.095(4) 0.046(2) 0.081(3) 0.004(2) 0.037(3) -0.006(2)
C30 0.107(4) 0.043(2) 0.066(3) 0.006(2) 0.031(3) 0.011(2)
C31 0.084(4) 0.060(3) 0.088(4) 0.008(3) 0.044(3) 0.007(3)
C32 0.077(3) 0.041(2) 0.089(3) 0.007(2) 0.035(3) 0.003(2)
C33 0.064(3) 0.044(2) 0.064(3) 0.0072(19) 0.016(2) 0.0028(19)
C34 0.046(2) 0.047(2) 0.061(2) 0.0035(18) 0.0118(19) 0.0034(17)
C35 0.042(2) 0.047(2) 0.077(3) 0.004(2) 0.024(2) -0.0018(18)
C36 0.0374(19) 0.043(2) 0.060(2) 0.0059(17) 0.0121(17) -0.0008(16)
C37 0.0394(19) 0.0385(19) 0.049(2) 0.0044(16) 0.0089(16) -0.0033(15)
C38 0.041(2) 0.041(2) 0.049(2) 0.0028(16) 0.0069(16) -0.0029(15)
C39 0.050(2) 0.044(2) 0.069(3) -0.0019(19) 0.013(2) -0.0035(18)
C40 0.053(2) 0.047(2) 0.078(3) 0.004(2) 0.017(2) -0.0086(19)
C41 0.043(2) 0.048(2) 0.081(3) 0.005(2) 0.019(2) -0.0048(18)
C42 0.049(2) 0.042(2) 0.057(2) -0.0054(17) 0.0129(18) 0.0009(17)
C43 0.050(2) 0.053(2) 0.051(2) -0.0060(18) 0.0156(18) -0.0015(19)
C44 0.057(2) 0.054(2) 0.052(2) -0.0071(19) 0.022(2) -0.0010(19)
C45 0.076(3) 0.059(3) 0.088(4) -0.005(2) 0.046(3) -0.009(2)
C46 0.083(3) 0.056(3) 0.093(4) -0.002(3) 0.052(3) 0.006(2)
C47 0.066(3) 0.070(3) 0.054(2) 0.002(2) 0.031(2) 0.003(2)
C48 0.070(3) 0.060(3) 0.068(3) 0.001(2) 0.035(2) -0.003(2)
C49 0.065(3) 0.057(3) 0.057(3) -0.001(2) 0.023(2) -0.001(2)
C50 0.089(4) 0.084(4) 0.103(4) 0.017(3) 0.053(4) 0.022(3)
C51 0.077(4) 0.052(3) 0.138(5) -0.009(3) 0.042(4) -0.021(3)
C52 0.177(8) 0.069(4) 0.120(5) 0.013(4) 0.089(6) 0.032(4)
C53 0.053(3) 0.065(3) 0.069(3) 0.006(2) -0.004(2) -0.004(2)
C54 0.090(4) 0.106(5) 0.084(4) 0.019(4) -0.018(3) 0.008(4)
N9 0.220(14) 0.263(17) 0.160(10) 0.042(10) 0.053(9) 0.025(11)
C55 0.165(13) 0.27(2) 0.095(7) 0.027(11) -0.015(8) -0.045(12)
C56 0.317(19) 0.208(14) 0.221(14) -0.125(12) -0.143(14) 0.155(14)

loop_
_atom_type_symbol
_atom_type_description
_atom_type_scat_dispersion_real
_atom_type_scat_dispersion_imag
_atom_type_scat_source
C C 0.0033 0.0016 'International Tables Vol C Tables 4.2.6.8 and 6.1.1.4'
H H 0.0000 0.0000 'International Tables Vol C Tables 4.2.6.8 and 6.1.1.4'
N N 0.0061 0.0033 'International Tables Vol C Tables 4.2.6.8 and 6.1.1.4'
O O 0.0106 0.0060 'International Tables Vol C Tables 4.2.6.8 and 6.1.1.4'
Co Co 0.3494 0.9721 'International Tables Vol C Tables 4.2.6.8 and 6.1.1.4'

loop_
_geom_angle_atom_site_label_1
_geom_angle_atom_site_label_2
_geom_angle_atom_site_label_3
_geom_angle
_geom_angle_site_symmetry_1
_geom_angle_site_symmetry_3
_geom_angle_publ_flag
N2 Co1 O1 83.90(14) . . ?
N2 Co1 O4 89.67(15) . . ?
O1 Co1 O4 87.91(13) . . ?
N2 Co1 O12 94.85(15) . . ?
O1 Co1 O12 90.81(12) . . ?
O4 Co1 O12 175.14(12) . . ?
N2 Co1 O2 93.34(14) . . ?
O1 Co1 O2 175.85(12) . . ?
O4 Co1 O2 95.18(13) . . ?
O12 Co1 O2 86.34(11) . . ?
N2 Co1 O11 175.34(15) . . ?
O1 Co1 O11 96.87(11) . . ?
O4 Co1 O11 94.95(12) . . ?
O12 Co1 O11 80.55(11) . . ?
O2 Co1 O11 85.64(11) . . ?
N2 Co1 Co2 136.04(12) . . ?
O1 Co1 Co2 138.51(8) . . ?
O4 Co1 Co2 82.70(9) . . ?
O12 Co1 Co2 95.21(8) . . ?
O2 Co1 Co2 44.94(8) . . ?
O11 Co1 Co2 44.42(7) . . ?
N2 Co1 Co3 135.57(13) . . ?
O1 Co1 Co3 91.07(9) . . ?
O4 Co1 Co3 134.36(9) . . ?
O12 Co1 Co3 40.96(8) . . ?
O2 Co1 Co3 88.74(8) . . ?
O11 Co1 Co3 39.93(8) . . ?
Co2 Co1 Co3 68.498(18) . . ?
O3 Co2 N3 79.14(13) . . ?
O3 Co2 O11 111.23(11) . . ?
N3 Co2 O11 164.22(12) . . ?
O3 Co2 O5 105.13(14) . . ?
N3 Co2 O5 101.44(14) . . ?
O11 Co2 O5 87.60(12) . . ?
O3 Co2 O2 159.34(12) . . ?
N3 Co2 O2 86.99(12) . . ?
O11 Co2 O2 79.65(10) . . ?
O5 Co2 O2 92.50(13) . . ?
O3 Co2 Co1 153.35(9) . . ?
N3 Co2 Co1 126.93(10) . . ?
O11 Co2 Co1 42.13(7) . . ?
O5 Co2 Co1 77.38(9) . . ?
O2 Co2 Co1 40.86(7) . . ?
O6 Co3 N6 82.78(13) . . ?
O6 Co3 O9 88.70(14) . . ?
N6 Co3 O9 91.22(15) . . ?
O6 Co3 O7 172.96(12) . . ?
N6 Co3 O7 92.55(12) . . ?
O9 Co3 O7 96.69(13) . . ?
O6 Co3 O11 89.43(12) . . ?
N6 Co3 O11 97.17(13) . . ?
O9 Co3 O11 171.11(13) . . ?
O7 Co3 O11 85.92(11) . . ?
O6 Co3 O12 98.97(11) . . ?
N6 Co3 O12 175.98(13) . . ?
O9 Co3 O12 92.44(13) . . ?
O7 Co3 O12 85.36(10) . . ?
O11 Co3 O12 79.27(10) . . ?
O6 Co3 Co4 141.08(9) . . ?
N6 Co3 Co4 134.80(10) . . ?
O9 Co3 Co4 81.92(10) . . ?
O7 Co3 Co4 44.81(8) . . ?
O11 Co3 Co4 94.15(7) . . ?
O12 Co3 Co4 44.34(7) . . ?
O6 Co3 Co1 91.66(9) . . ?
N6 Co3 Co1 137.61(11) . . ?
O9 Co3 Co1 130.80(10) . . ?
O7 Co3 Co1 88.25(8) . . ?
O11 Co3 Co1 40.58(7) . . ?
O12 Co3 Co1 39.02(8) . . ?
Co4 Co3 Co1 67.709(18) . . ?
O8 Co4 N7 79.30(12) . . ?
O8 Co4 O10 102.75(14) . . ?
N7 Co4 O10 106.63(14) . . ?
O8 Co4 O12 110.95(11) . . ?
N7 Co4 O12 160.66(12) . . ?
O10 Co4 O12 87.53(12) . . ?
O8 Co4 O7 160.23(12) . . ?
N7 Co4 O7 85.87(12) . . ?
O10 Co4 O7 93.93(12) . . ?
O12 Co4 O7 79.96(10) . . ?
O8 Co4 Co3 153.25(9) . . ?
N7 Co4 Co3 126.56(10) . . ?
O10 Co4 Co3 78.09(10) . . ?
O12 Co4 Co3 42.37(7) . . ?
O7 Co4 Co3 41.02(7) . . ?
C7 O1 Co1 109.6(3) . . ?
C10 O2 Co1 125.7(2) . . ?
C10 O2 Co2 126.7(3) . . ?
Co1 O2 Co2 94.20(11) . . ?
C16 O3 Co2 111.4(3) . . ?
C26 O4 Co1 126.4(3) . . ?
C26 O5 Co2 126.6(3) . . ?
C34 O6 Co3 110.7(3) . . ?
C37 O7 Co3 126.2(2) . . ?
C37 O7 Co4 126.9(2) . . ?
Co3 O7 Co4 94.18(11) . . ?
C43 O8 Co4 111.5(3) . . ?
C53 O9 Co3 125.8(3) . . ?
C53 O10 Co4 125.4(3) . . ?
Co3 O11 Co1 99.49(11) . . ?
Co3 O11 Co2 112.78(12) . . ?
Co1 O11 Co2 93.45(10) . . ?
Co1 O12 Co3 100.03(12) . . ?
Co1 O12 Co4 112.59(12) . . ?
Co3 O12 Co4 93.30(11) . . ?
C3 O13 C23 117.3(5) . . ?
C20 O14 C25 119.6(6) . . ?
C30 O15 C52 118.6(4) . . ?
C47 O16 C50 117.6(4) . . ?
C7 N1 N2 108.9(3) . . ?
C8 N2 N1 118.7(4) . . ?
C8 N2 Co1 127.1(3) . . ?
N1 N2 Co1 114.2(3) . . ?
C15 N3 N4 116.9(4) . . ?
C15 N3 Co2 129.0(3) . . ?
N4 N3 Co2 114.1(3) . . ?
C16 N4 N3 109.4(3) . . ?
C34 N5 N6 108.9(3) . . ?
C35 N6 N5 118.1(3) . . ?
C35 N6 Co3 127.9(3) . . ?
N5 N6 Co3 114.0(2) . . ?
C42 N7 N8 116.2(3) . . ?
C42 N7 Co4 129.7(3) . . ?
N8 N7 Co4 114.0(2) . . ?
C43 N8 N7 109.7(3) . . ?
C6 C1 C2 122.8(4) . . ?
C3 C2 C1 119.1(5) . . ?
C2 C3 O13 125.9(6) . . ?
C2 C3 C4 119.1(5) . . ?
O13 C3 C4 115.0(5) . . ?
C5 C4 C3 121.3(5) . . ?
C4 C5 C6 119.6(6) . . ?
C1 C6 C5 118.0(5) . . ?
C1 C6 C7 122.7(4) . . ?
C5 C6 C7 119.3(5) . . ?
O1 C7 N1 123.2(4) . . ?
O1 C7 C6 118.5(4) . . ?
N1 C7 C6 118.3(4) . . ?
N2 C8 C9 126.3(4) . . ?
C14 C9 C10 120.2(4) . . ?
C14 C9 C8 117.2(4) . . ?
C10 C9 C8 122.6(4) . . ?
O2 C10 C11 120.8(4) . . ?
O2 C10 C9 120.6(4) . . ?
C11 C10 C9 118.5(4) . . ?
C10 C11 C12 118.3(4) . . ?
C10 C11 C15 125.5(4) . . ?
C12 C11 C15 116.2(4) . . ?
C13 C12 C11 123.5(4) . . ?
C12 C13 C14 116.8(4) . . ?
C12 C13 C24 121.1(5) . . ?
C14 C13 C24 122.1(5) . . ?
C9 C14 C13 122.6(4) . . ?
N3 C15 C11 124.8(4) . . ?
O3 C16 N4 125.7(4) . . ?
O3 C16 C17 117.1(4) . . ?
N4 C16 C17 117.1(4) . . ?
C22 C17 C18 117.7(5) . . ?
C22 C17 C16 119.2(4) . . ?
C18 C17 C16 123.0(4) . . ?
C17 C18 C19 122.2(5) . . ?
C20 C19 C18 119.8(5) . . ?
C19 C20 O14 125.3(6) . . ?
C19 C20 C21 118.8(5) . . ?
O14 C20 C21 115.7(6) . . ?
C22 C21 C20 120.7(6) . . ?
C17 C22 C21 120.5(6) . . ?
O5 C26 O4 125.8(4) . . ?
O5 C26 C27 118.4(5) . . ?
O4 C26 C27 115.7(4) . . ?
C29 C28 C33 120.3(5) . . ?
C30 C29 C28 119.9(5) . . ?
C29 C30 C31 121.3(5) . . ?
C29 C30 O15 115.2(5) . . ?
C31 C30 O15 123.5(5) . . ?
C30 C31 C32 118.2(5) . . ?
C33 C32 C31 120.9(4) . . ?
C32 C33 C28 119.4(4) . . ?
C32 C33 C34 122.1(4) . . ?
C28 C33 C34 118.5(4) . . ?
O6 C34 N5 123.7(4) . . ?
O6 C34 C33 117.5(4) . . ?
N5 C34 C33 118.8(4) . . ?
N6 C35 C36 124.9(4) . . ?
C41 C36 C37 119.6(4) . . ?
C41 C36 C35 116.6(4) . . ?
C37 C36 C35 123.8(4) . . ?
O7 C37 C36 121.3(3) . . ?
O7 C37 C38 120.2(3) . . ?
C36 C37 C38 118.4(3) . . ?
C39 C38 C37 118.6(4) . . ?
C39 C38 C42 116.5(4) . . ?
C37 C38 C42 124.8(3) . . ?
C40 C39 C38 123.4(4) . . ?
C41 C40 C39 117.0(4) . . ?
C41 C40 C51 121.1(4) . . ?
C39 C40 C51 121.9(4) . . ?
C40 C41 C36 122.9(4) . . ?
N7 C42 C38 124.7(4) . . ?
O8 C43 N8 125.3(4) . . ?
O8 C43 C44 119.2(4) . . ?
N8 C43 C44 115.5(4) . . ?
C45 C44 C49 117.8(4) . . ?
C45 C44 C43 120.6(4) . . ?
C49 C44 C43 121.5(4) . . ?
C44 C45 C46 122.3(5) . . ?
C47 C46 C45 119.0(5) . . ?
C46 C47 O16 123.2(5) . . ?
C46 C47 C48 120.2(4) . . ?
O16 C47 C48 116.6(4) . . ?
C49 C48 C47 119.5(4) . . ?
C48 C49 C44 121.2(4) . . ?
O10 C53 O9 126.6(4) . . ?
O10 C53 C54 117.3(5) . . ?
O9 C53 C54 116.1(5) . . ?
N9 C55 C56 172(2) . . ?
N10 C57 C58 164(3) . . ?

loop_
_geom_bond_atom_site_label_1
_geom_bond_atom_site_label_2
_geom_bond_distance
_geom_bond_site_symmetry_2
_geom_bond_publ_flag
Co1 N2 1.844(3) . ?
Co1 O1 1.878(3) . ?
Co1 O4 1.896(3) . ?
Co1 O12 1.905(3) . ?
Co1 O2 1.918(3) . ?
Co1 O11 1.965(2) . ?
Co1 Co2 2.9244(7) . ?
Co1 Co3 2.9798(7) . ?
Co2 O3 1.967(3) . ?
Co2 N3 2.020(3) . ?
Co2 O11 2.050(3) . ?
Co2 O5 2.051(3) . ?
Co2 O2 2.071(3) . ?
Co3 O6 1.885(3) . ?
Co3 N6 1.886(3) . ?
Co3 O9 1.914(3) . ?
Co3 O7 1.934(3) . ?
Co3 O11 1.939(3) . ?
Co3 O12 1.984(3) . ?
Co3 Co4 2.9386(7) . ?
Co4 O8 1.983(3) . ?
Co4 N7 2.018(3) . ?
Co4 O10 2.039(3) . ?
Co4 O12 2.057(3) . ?
Co4 O7 2.076(3) . ?
O1 C7 1.295(5) . ?
O2 C10 1.347(5) . ?
O3 C16 1.293(5) . ?
O4 C26 1.272(6) . ?
O5 C26 1.247(5) . ?
O6 C34 1.293(5) . ?
O7 C37 1.346(4) . ?
O8 C43 1.287(5) . ?
O9 C53 1.271(6) . ?
O10 C53 1.251(6) . ?
O13 C3 1.364(6) . ?
O13 C23 1.422(8) . ?
O14 C20 1.365(7) . ?
O14 C25 1.392(8) . ?
O15 C30 1.383(6) . ?
O15 C52 1.410(8) . ?
O16 C47 1.385(5) . ?
O16 C50 1.412(6) . ?
N1 C7 1.316(6) . ?
N1 N2 1.393(5) . ?
N2 C8 1.283(6) . ?
N3 C15 1.287(5) . ?
N3 N4 1.390(5) . ?
N4 C16 1.310(5) . ?
N5 C34 1.312(5) . ?
N5 N6 1.399(5) . ?
N6 C35 1.278(5) . ?
N7 C42 1.287(5) . ?
N7 N8 1.397(5) . ?
N8 C43 1.323(6) . ?
C1 C6 1.356(7) . ?
C1 C2 1.381(7) . ?
C2 C3 1.355(7) . ?
C3 C4 1.378(9) . ?
C4 C5 1.378(8) . ?
C5 C6 1.381(7) . ?
C6 C7 1.466(6) . ?
C8 C9 1.431(6) . ?
C9 C14 1.380(6) . ?
C9 C10 1.414(6) . ?
C10 C11 1.405(6) . ?
C11 C12 1.407(6) . ?
C11 C15 1.448(6) . ?
C12 C13 1.378(7) . ?
C13 C14 1.383(7) . ?
C13 C24 1.516(6) . ?
C16 C17 1.484(6) . ?
C17 C22 1.362(7) . ?
C17 C18 1.374(6) . ?
C18 C19 1.382(7) . ?
C19 C20 1.345(8) . ?
C20 C21 1.388(9) . ?
C21 C22 1.380(8) . ?
C26 C27 1.495(7) . ?
C28 C29 1.374(7) . ?
C28 C33 1.382(6) . ?
C29 C30 1.363(7) . ?
C30 C31 1.382(7) . ?
C31 C32 1.393(7) . ?
C32 C33 1.372(7) . ?
C33 C34 1.484(6) . ?
C35 C36 1.445(6) . ?
C36 C41 1.394(6) . ?
C36 C37 1.408(5) . ?
C37 C38 1.417(5) . ?
C38 C39 1.399(5) . ?
C38 C42 1.446(6) . ?
C39 C40 1.377(6) . ?
C40 C41 1.375(6) . ?
C40 C51 1.517(6) . ?
C43 C44 1.482(6) . ?
C44 C45 1.365(7) . ?
C44 C49 1.388(6) . ?
C45 C46 1.383(7) . ?
C46 C47 1.365(7) . ?
C47 C48 1.390(7) . ?
C48 C49 1.372(6) . ?
C53 C54 1.523(7) . ?
N9 C55 1.182(8) . ?
C55 C56 1.443(8) . ?
N10 C57 1.186(9) . ?
C57 C58 1.442(9) . ?

loop_
_geom_hbond_atom_site_label_D
_geom_hbond_atom_site_label_H
_geom_hbond_atom_site_label_A
_geom_hbond_distance_DH
_geom_hbond_distance_HA
_geom_hbond_distance_DA
_geom_hbond_angle_DHA
_geom_hbond_site_symmetry_A
O11 H11A O16 0.98 1.77 2.735(4) 169.6 4_665
O12 H12A O15 0.98 1.78 2.744(4) 168.0 3_656
